data_2223470
loop_
_publ_author_name
'Parrish, Damon'
'Tivitmahaisoon, Parcharee'
'Rehberg, Gretchen M.'
'Kastner, Margaret E.'

_publ_section_title
;
 4-Bromo-2<i>H</i>-1,3-oxazine-2,6(3<i>H</i>)-dione
;
_journal_coeditor_code LH2885
_journal_issue 10
_journal_name_full 'Acta Crystallographica Section E'
_journal_page_first o2355
_journal_paper_doi 10.1107/S1600536809034631
_journal_volume 65
_journal_year 2009
_chemical_formula_iupac 'C4 H2 Br N O3'
_chemical_formula_moiety 'C4 H2 Br N O3'
_chemical_formula_sum 'C4 H2 Br N O3'
_chemical_formula_weight 191.98
_chemical_name_common 4-bromo-3-oxauracil
_chemical_name_systematic
;
4-Bromo-2<i>H</i>-1,3-oxazine-2,6(3<i>H</i>)-dione
;
_space_group_IT_number 18
_symmetry_cell_setting orthorhombic
_symmetry_space_group_name_Hall 'P 2bc 2'
_symmetry_space_group_name_H-M 'P 2 21 21'
_atom_sites_solution_hydrogens geom
_atom_sites_solution_primary direct
_atom_sites_solution_secondary difmap
_cell_angle_alpha 90.00
_cell_angle_beta 90.00
_cell_angle_gamma 90.00
_cell_formula_units_Z 8
_cell_length_a 7.8913(12)
_cell_length_b 11.8481(16)
_cell_length_c 12.264(2)
_cell_measurement_reflns_used 25
_cell_measurement_temperature 293(2)
_cell_measurement_theta_max 13.14
_cell_measurement_theta_min 10.36
_cell_volume 1146.6(3)
_computing_cell_refinement 'XSCANS (Bruker, 1996)'
_computing_data_collection 'XSCANS (Bruker, 1996)'
_computing_data_reduction 'SHELXTL (Sheldrick, 2008)'
_computing_molecular_graphics 'SHELXTL (Sheldrick, 2008)'
_computing_publication_material 'SHELXTL (Sheldrick, 2008)'
_computing_structure_refinement 'SHELXL97 (Sheldrick, 2008)'
_computing_structure_solution 'SHELXS97 (Sheldrick, 2008)'
_diffrn_ambient_temperature 293(2)
_diffrn_measured_fraction_theta_full 0.999
_diffrn_measured_fraction_theta_max 0.999
_diffrn_measurement_device 'Siemens R3m/V'
_diffrn_measurement_method \q-2\q
_diffrn_radiation_monochromator graphite
_diffrn_radiation_source 'fine-focus sealed tube'
_diffrn_radiation_type MoK\a
_diffrn_radiation_wavelength 0.71073
_diffrn_reflns_av_R_equivalents 0.0000
_diffrn_reflns_av_sigmaI/netI 0.0398
_diffrn_reflns_limit_h_max 0
_diffrn_reflns_limit_h_min -10
_diffrn_reflns_limit_k_max 0
_diffrn_reflns_limit_k_min -15
_diffrn_reflns_limit_l_max 15
_diffrn_reflns_limit_l_min -15
_diffrn_reflns_number 2649
_diffrn_reflns_theta_full 27.55
_diffrn_reflns_theta_max 27.55
_diffrn_reflns_theta_min 2.39
_diffrn_standards_decay_% 0
_diffrn_standards_interval_count 50
_diffrn_standards_number 3
_exptl_absorpt_coefficient_mu 7.092
_exptl_absorpt_correction_T_max 0.492
_exptl_absorpt_correction_T_min 0.246
_exptl_absorpt_correction_type psi-scan
_exptl_absorpt_process_details '(program? reference?)'
_exptl_crystal_colour colorless
_exptl_crystal_density_diffrn 2.224
_exptl_crystal_density_meas 2.21
_exptl_crystal_density_method 'floatation in Bromoform/Hexane solution'
_exptl_crystal_description 'clear plate'
_exptl_crystal_F_000 736
_exptl_crystal_size_max 0.45
_exptl_crystal_size_mid 0.20
_exptl_crystal_size_min 0.10
_refine_diff_density_max 0.849
_refine_diff_density_min -0.530
_refine_ls_abs_structure_details 'Flack (1983), 1123 Friedel pairs'
_refine_ls_abs_structure_Flack 0.000(17)
_refine_ls_extinction_method none
_refine_ls_goodness_of_fit_ref 0.946
_refine_ls_hydrogen_treatment constr
_refine_ls_matrix_type full
_refine_ls_number_parameters 163
_refine_ls_number_reflns 2649
_refine_ls_number_restraints 0
_refine_ls_restrained_S_all 0.946
_refine_ls_R_factor_all 0.0550
_refine_ls_R_factor_gt 0.0380
_refine_ls_shift/su_max 0.001
_refine_ls_shift/su_mean 0.000
_refine_ls_structure_factor_coef Fsqd
_refine_ls_weighting_details 'calc w=1/[\s^2^(Fo^2^)+(0.0593P)^2^] where P=(Fo^2^+2Fc^2^)/3'
_refine_ls_weighting_scheme calc
_refine_ls_wR_factor_gt 0.0881
_refine_ls_wR_factor_ref 0.0924
_reflns_number_gt 1975
_reflns_number_total 2649
_reflns_threshold_expression I>2\s(I)
_cod_data_source_file lh2885.cif
_cod_data_source_block I
_cod_database_code 2223470
_cod_database_fobs_code 2223470

loop_
_symmetry_equiv_pos_as_xyz
'x, y, z'
'x, -y, -z'
'-x, -y+1/2, z+1/2'
'-x, y+1/2, -z+1/2'

loop_
_atom_site_type_symbol
_atom_site_label
_atom_site_fract_x
_atom_site_fract_y
_atom_site_fract_z
_atom_site_U_iso_or_equiv
_atom_site_adp_type
_atom_site_calc_flag
_atom_site_refinement_flags
_atom_site_occupancy
_atom_site_disorder_assembly
_atom_site_disorder_group
O O1 0.7479(4) 0.1954(3) 1.0268(3) 0.0408(10) Uani d . 1 . .
C C2 0.6216(7) 0.1447(5) 0.9687(5) 0.0426(14) Uani d . 1 . .
O O2 0.6557(5) 0.0824(4) 0.8955(4) 0.0591(13) Uani d . 1 . .
N N3 0.4615(5) 0.1735(4) 0.9981(4) 0.0396(12) Uani d . 1 . .
H H3 0.3776 0.1423 0.9651 0.047 Uiso calc R 1 . .
Br Br4 0.19716(8) 0.27493(5) 1.10658(5) 0.04118(17) Uani d . 1 . .
C C4 0.4291(7) 0.2498(5) 1.0778(5) 0.0351(14) Uani d . 1 . .
C C5 0.5485(7) 0.3026(5) 1.1320(6) 0.0417(16) Uani d . 1 . .
H H5 0.5221 0.3540 1.1867 0.050 Uiso calc R 1 . .
C C6 0.7231(7) 0.2779(5) 1.1037(5) 0.0431(14) Uani d . 1 . .
O O6 0.8479(5) 0.3214(5) 1.1413(5) 0.0605(15) Uani d . 1 . .
O O1A 0.2522(4) -0.0212(4) 0.7657(3) 0.0419(10) Uani d . 1 . .
C C2A 0.1283(7) 0.0287(5) 0.8248(5) 0.0422(14) Uani d . 1 . .
O O2A 0.1627(5) 0.0880(4) 0.8988(4) 0.0570(13) Uani d . 1 . .
N N3A -0.0342(6) 0.0020(4) 0.7945(4) 0.0399(12) Uani d . 1 . .
H H3A -0.1178 0.0280 0.8318 0.048 Uiso calc R 1 . .
Br Br4A -0.29870(8) -0.08742(5) 0.67770(5) 0.04625(19) Uani d . 1 . .
C C4A -0.0658(6) -0.0657(5) 0.7057(5) 0.0364(14) Uani d . 1 . .
C C5A 0.0530(8) -0.1107(6) 0.6454(6) 0.0497(18) Uani d . 1 . .
H H5A 0.0261 -0.1559 0.5858 0.060 Uiso calc R 1 . .
C C6A 0.2254(8) -0.0883(5) 0.6738(5) 0.0459(15) Uani d . 1 . .
O O6A 0.3514(5) -0.1203(5) 0.6290(5) 0.0693(18) Uani d . 1 . .

loop_
_atom_site_aniso_label
_atom_site_aniso_U_11
_atom_site_aniso_U_22
_atom_site_aniso_U_33
_atom_site_aniso_U_12
_atom_site_aniso_U_13
_atom_site_aniso_U_23
O1 0.0207(18) 0.052(3) 0.050(2) 0.0026(15) -0.0004(16) -0.004(2)
C2 0.022(2) 0.053(4) 0.052(4) -0.001(3) 0.006(3) -0.007(3)
O2 0.040(3) 0.075(3) 0.062(3) 0.000(2) 0.005(2) -0.039(3)
N3 0.021(2) 0.048(3) 0.049(3) -0.004(2) 0.003(2) -0.009(2)
Br4 0.0184(2) 0.0541(3) 0.0510(3) 0.0028(3) 0.0026(3) -0.0047(3)
C4 0.025(3) 0.041(3) 0.039(3) -0.004(2) 0.004(2) -0.001(3)
C5 0.025(3) 0.050(4) 0.050(4) 0.009(2) 0.004(2) -0.009(3)
C6 0.020(3) 0.052(3) 0.057(4) -0.001(3) 0.004(3) -0.006(3)
O6 0.022(2) 0.078(3) 0.081(4) -0.002(2) -0.001(2) -0.033(3)
O1A 0.0177(16) 0.054(2) 0.054(3) -0.0022(15) -0.0026(16) -0.003(2)
C2A 0.027(3) 0.053(4) 0.046(4) -0.009(3) -0.005(3) -0.004(3)
O2A 0.032(2) 0.082(3) 0.057(3) -0.008(2) -0.005(2) -0.022(3)
N3A 0.023(2) 0.051(3) 0.046(3) -0.002(2) 0.000(2) -0.010(2)
Br4A 0.0177(2) 0.0591(4) 0.0620(4) -0.0024(3) -0.0031(3) -0.0144(3)
C4A 0.020(3) 0.040(3) 0.049(4) -0.003(2) -0.005(2) 0.002(3)
C5A 0.029(3) 0.066(4) 0.054(4) 0.001(3) -0.003(3) -0.019(3)
C6A 0.028(3) 0.059(4) 0.052(4) 0.003(3) 0.004(3) -0.006(3)
O6A 0.0171(19) 0.106(4) 0.084(4) 0.000(2) 0.003(2) -0.040(3)

loop_
_atom_type_symbol
_atom_type_description
_atom_type_scat_dispersion_real
_atom_type_scat_dispersion_imag
_atom_type_scat_source
C C 0.0033 0.0016 'International Tables Vol C Tables 4.2.6.8 and 6.1.1.4'
H H 0.0000 0.0000 'International Tables Vol C Tables 4.2.6.8 and 6.1.1.4'
N N 0.0061 0.0033 'International Tables Vol C Tables 4.2.6.8 and 6.1.1.4'
O O 0.0106 0.0060 'International Tables Vol C Tables 4.2.6.8 and 6.1.1.4'
Br Br -0.2901 2.4595 'International Tables Vol C Tables 4.2.6.8 and 6.1.1.4'

loop_
_geom_angle_atom_site_label_1
_geom_angle_atom_site_label_2
_geom_angle_atom_site_label_3
_geom_angle_site_symmetry_1
_geom_angle_site_symmetry_3
_geom_angle
_geom_angle_publ_flag
C2 O1 C6 . . 124.7(4) ?
O2 C2 N3 . . 124.5(6) ?
O2 C2 O1 . . 120.0(5) ?
N3 C2 O1 . . 115.4(5) ?
C4 N3 C2 . . 122.4(5) ?
C4 N3 O2A . . 113.0(3) ?
C2 N3 O2A . . 124.6(4) ?
C4 N3 H3 . . 118.8 ?
C2 N3 H3 . . 118.8 ?
C4 Br4 O6 . 1_455 177.0(2) ?
C5 C4 N3 . . 123.2(5) ?
C5 C4 Br4 . . 121.8(5) ?
N3 C4 Br4 . . 115.0(4) ?
C4 C5 C6 . . 117.7(6) ?
C4 C5 H5 . . 121.1 ?
C6 C5 H5 . . 121.1 ?
O6 C6 O1 . . 116.9(5) ?
O6 C6 C5 . . 126.8(6) ?
O1 C6 C5 . . 116.3(5) ?
C2A O1A C6A . . 124.9(4) ?
O2A C2A O1A . . 120.4(5) ?
O2A C2A N3A . . 124.1(6) ?
O1A C2A N3A . . 115.4(5) ?
C2A O2A N3 . . 137.2(4) ?
C2A N3A C4A . . 121.2(5) ?
C2A N3A O2 . 1_455 126.6(4) ?
C4A N3A O2 . 1_455 112.1(3) ?
C2A N3A H3A . . 119.4 ?
C4A N3A H3A . . 119.4 ?
C4A Br4A O6A . 1_455 178.4(2) ?
C5A C4A N3A . . 123.8(5) ?
C5A C4A Br4A . . 122.7(5) ?
N3A C4A Br4A . . 113.6(4) ?
C4A C5A C6A . . 117.9(6) ?
C4A C5A H5A . . 121.0 ?
C6A C5A H5A . . 121.0 ?
O6A C6A O1A . . 115.2(5) ?
O6A C6A C5A . . 128.3(6) ?
O1A C6A C5A . . 116.6(5) ?

loop_
_geom_bond_atom_site_label_1
_geom_bond_atom_site_label_2
_geom_bond_site_symmetry_2
_geom_bond_distance
_geom_bond_publ_flag
O1 C2 . 1.365(7) ?
O1 C6 . 1.372(7) ?
C2 O2 . 1.193(7) ?
C2 N3 . 1.358(7) ?
N3 C4 . 1.355(8) ?
N3 O2A . 2.841(6) ?
N3 H3 . 0.8600 ?
Br4 C4 . 1.888(5) ?
Br4 O6 1_455 2.843(4) ?
C4 C5 . 1.312(8) ?
C5 C6 . 1.451(7) ?
C5 H5 . 0.9300 ?
C6 O6 . 1.203(7) ?
O1A C2A . 1.353(7) ?
O1A C6A . 1.395(7) ?
C2A O2A . 1.179(7) ?
C2A N3A . 1.372(7) ?
N3A C4A . 1.375(8) ?
N3A O2 1_455 2.903(6) ?
N3A H3A . 0.8600 ?
Br4A C4A . 1.887(5) ?
Br4A O6A 1_455 2.852(4) ?
C4A C5A . 1.308(8) ?
C5A C6A . 1.429(8) ?
C5A H5A . 0.9300 ?
C6A O6A . 1.198(7) ?

loop_
_geom_hbond_atom_site_label_D
_geom_hbond_atom_site_label_H
_geom_hbond_atom_site_label_A
_geom_hbond_site_symmetry_A
_geom_hbond_distance_DH
_geom_hbond_distance_HA
_geom_hbond_distance_DA
_geom_hbond_angle_DHA
N3 H3 O2A . 0.86 1.99 2.841(6) 171
N3A H3A O2 1_455 0.86 2.05 2.903(6) 169
